data_2101709
loop_
_publ_author_name
'Marsh, R. E.'

_publ_section_title
;
 The perils of <i>Cc</i> revisited
;
_journal_issue 2
_journal_name_full 'Acta Crystallographica Section B'
_journal_page_first 317
_journal_page_last 322
_journal_paper_doi 10.1107/S010876819601381X
_journal_volume 53
_journal_year 1997
_chemical_formula_moiety 'C6 H12 N2 O2 Cl2 Sn'
_chemical_formula_sum 'C6 H12 Cl2 N2 O2 Sn'
_space_group_IT_number 15
_symmetry_cell_setting monoclinic
_symmetry_space_group_name_Hall '-C 2yc'
_symmetry_space_group_name_H-M 'C 1 2/c 1'
_audit_creation_method CSD-QUEST3D-V5
_cell_angle_alpha 90
_cell_angle_beta 126.603
_cell_angle_gamma 90
_cell_formula_units_Z 4
_cell_length_a 9.1314
_cell_length_b 12.8672
_cell_length_c 13.0317
_cell_volume 1229.200
_cod_data_source_file an0533.cif
_cod_data_source_block CSD_CIF_MIF_AMESNC01
_cod_depositor_comments
;
  Marking attached hydrogen atoms.

  Antanas Vaitkus,
  2017-08-02

  Added moiety chemical formula from Marsh (1997) paper. The summary
  chemical formula is calculated from moiety formula using 'AdHocParser'
  (svn://www.crystallography.net/cod-tools/trunk/Formulae/AdHocParser.yp,
  revision 1441.)

  Removing six atoms which were symmetric equivalents of the atoms from
  the asymmetric unit.

  Andrius Merkys
  2013-11-06
;
_cod_original_sg_symbol_H-M 'C 2/c'
_cod_database_code 2101709

loop_
_symmetry_equiv_pos_as_xyz
x,y,z
-x,y,1/2-z
1/2+x,1/2+y,z
1/2-x,1/2+y,1/2-z
-x,-y,-z
x,-y,-1/2+z
-1/2-x,-1/2-y,-z
-1/2+x,-1/2-y,-1/2+z

loop_
_atom_site_label
_atom_site_fract_x
_atom_site_fract_y
_atom_site_fract_z
_atom_site_type_symbol
_atom_site_attached_hydrogens
Sn1 .0 .00672 .25 Sn 0
Cl1 .1876 -.1219 .4200 Cl 0
N1 .385 .259 .436 N 2
O1 .170 .144 .388 O 0
C1 .288 .177 .374 C 0
C2 .320 .122 .284 C 2
C3 .189 .034 .208 C 2

loop_
_atom_type_symbol
C
Cl
N
O
Sn
